data_7700000
loop_
_publ_author_name
'Santra, Biswajit'
'Narayanan, Suriya'
'Kalita, Pankaj'
'Kumar, Vierandra'
'Mandal, Debdeep'
'Gupta, Vivek'
'Zimmer, Michael'
'Huch, Volker'
'Chandrasekhar, Vadapalli'
'Scheschkewitz, David'
'Schulzke, Carola'
'Jana, Anukul'

_publ_section_title
;
 Modulation of the Nuclearity of Molecular Mg(II)-Phosphates: Solid-State
 Structural Change Involving Coordinating Solvents
;
_journal_name_full 'Dalton Transactions'
_journal_paper_doi 10.1039/C9DT00687G
_journal_year 2019
_chemical_formula_sum 'C108 H114 Mg2 N8 O14 P2'
_chemical_formula_weight 1858.63
_space_group_crystal_system monoclinic
_space_group_IT_number 14
_space_group_name_Hall '-P 2yn'
_space_group_name_H-M_alt 'P 1 21/n 1'
_symmetry_space_group_name_Hall '-P 2yn'
_symmetry_space_group_name_H-M 'P 1 21/n 1'
_atom_sites_solution_hydrogens mixed
_audit_creation_method SHELXL-2016/6
_audit_update_record
;
2019-04-29 deposited with the CCDC.    2019-05-16 downloaded from the CCDC.
;
_cell_angle_alpha 90
_cell_angle_beta 104.515(3)
_cell_angle_gamma 90
_cell_formula_units_Z 2
_cell_length_a 18.6977(5)
_cell_length_b 13.5431(4)
_cell_length_c 19.4511(6)
_cell_measurement_reflns_used 17762
_cell_measurement_temperature 120(2)
_cell_measurement_theta_max 28.8110
_cell_measurement_theta_min 2.7030
_cell_volume 4768.3(2)
_computing_cell_refinement 'CrysAlisPro 1.171.39.29d (Rigaku OD, 2017)'
_computing_data_collection 'CrysAlisPro 1.171.39.29d (Rigaku OD, 2017)'
_computing_data_reduction 'CrysAlisPro 1.171.39.29d (Rigaku OD, 2017)'
_computing_molecular_graphics 'Olex2 (Dolomanov et al., 2009)'
_computing_publication_material 'Olex2 (Dolomanov et al., 2009)'
_computing_structure_refinement 'ShelXL (Sheldrick, 2015)'
_computing_structure_solution 'ShelXT (Sheldrick, 2015)'
_diffrn_ambient_temperature 120(2)
_diffrn_measured_fraction_theta_full 0.999
_diffrn_measured_fraction_theta_max 0.999
_diffrn_measurement_device_type 'XtaLAB AFC12 (RINC): Kappa single'
_diffrn_measurement_method '\w scans'
_diffrn_radiation_type MoK\a
_diffrn_radiation_wavelength 0.71073
_diffrn_reflns_av_R_equivalents 0.0460
_diffrn_reflns_av_unetI/netI 0.0376
_diffrn_reflns_Laue_measured_fraction_full 0.999
_diffrn_reflns_Laue_measured_fraction_max 0.999
_diffrn_reflns_limit_h_max 23
_diffrn_reflns_limit_h_min -23
_diffrn_reflns_limit_k_max 17
_diffrn_reflns_limit_k_min -15
_diffrn_reflns_limit_l_max 24
_diffrn_reflns_limit_l_min -24
_diffrn_reflns_number 51169
_diffrn_reflns_point_group_measured_fraction_full 0.999
_diffrn_reflns_point_group_measured_fraction_max 0.999
_diffrn_reflns_theta_full 25.242
_diffrn_reflns_theta_max 26.499
_diffrn_reflns_theta_min 2.635
_diffrn_source 'fine-focus sealed X-ray tube'
_exptl_absorpt_coefficient_mu 0.129
_exptl_absorpt_correction_T_max 1.00000
_exptl_absorpt_correction_T_min 0.38947
_exptl_absorpt_correction_type multi-scan
_exptl_absorpt_process_details
;
CrysAlisPro 1.171.39.29d (Rigaku Oxford Diffraction, 2017)
Empirical absorption correction using spherical harmonics,
 implemented in SCALE3 ABSPACK scaling algorithm.
;
_exptl_crystal_colour colourless
_exptl_crystal_density_diffrn 1.295
_exptl_crystal_description trapezoid
_exptl_crystal_F_000 1968
_exptl_crystal_size_max 0.398
_exptl_crystal_size_mid 0.353
_exptl_crystal_size_min 0.236
_refine_diff_density_max 0.375
_refine_diff_density_min -0.393
_refine_diff_density_rms 0.047
_refine_ls_extinction_method none
_refine_ls_goodness_of_fit_ref 1.036
_refine_ls_hydrogen_treatment mixed
_refine_ls_matrix_type full
_refine_ls_number_parameters 619
_refine_ls_number_reflns 9858
_refine_ls_number_restraints 3
_refine_ls_restrained_S_all 1.036
_refine_ls_R_factor_all 0.0529
_refine_ls_R_factor_gt 0.0412
_refine_ls_shift/su_max 0.001
_refine_ls_shift/su_mean 0.000
_refine_ls_structure_factor_coef Fsqd
_refine_ls_weighting_details 'w=1/[\s^2^(Fo^2^)+(0.0460P)^2^+2.2472P] where P=(Fo^2^+2Fc^2^)/3'
_refine_ls_weighting_scheme calc
_refine_ls_wR_factor_gt 0.0984
_refine_ls_wR_factor_ref 0.1030
_reflns_Friedel_coverage 0.000
_reflns_number_gt 8140
_reflns_number_total 9858
_reflns_threshold_expression 'I > 2\s(I)'
_cod_data_source_file c9dt00687g2.cif
_cod_data_source_block aj0215r
_cod_database_code 7700000
_shelx_shelxl_version_number 2016/6
_shelx_space_group_comment
;
The symmetry employed for this shelxl refinement is uniquely defined
by the following loop, which should always be used as a source of
symmetry information in preference to the above space-group names.
They are only intended as comments.
;
_shelx_estimated_absorpt_t_min 0.950
_shelx_estimated_absorpt_t_max 0.970

loop_
_space_group_symop_operation_xyz
'x, y, z'
'-x+1/2, y+1/2, -z+1/2'
'-x, -y, -z'
'x-1/2, -y-1/2, z-1/2'

loop_
_atom_site_label
_atom_site_type_symbol
_atom_site_fract_x
_atom_site_fract_y
_atom_site_fract_z
_atom_site_U_iso_or_equiv
_atom_site_adp_type
_atom_site_occupancy
_atom_site_site_symmetry_order
_atom_site_calc_flag
_atom_site_refinement_flags_posn
_atom_site_refinement_flags_adp
Mg1 Mg 0.51581(3) 0.32848(4) 0.54202(3) 0.01406(12) Uani 1 1 d . .
P1 P 0.38127(2) 0.47776(3) 0.47204(2) 0.01217(9) Uani 1 1 d . .
O1 O 0.30012(5) 0.47567(7) 0.49156(5) 0.0135(2) Uani 1 1 d . .
O2 O 0.43270(5) 0.42496(8) 0.53346(5) 0.0164(2) Uani 1 1 d . .
O3 O 0.36928(5) 0.42179(8) 0.40311(5) 0.0172(2) Uani 1 1 d . .
O4 O 0.39935(5) 0.58585(8) 0.46700(6) 0.0169(2) Uani 1 1 d . .
N1 N 0.44978(7) 0.19331(10) 0.55124(7) 0.0223(3) Uani 1 1 d . .
N2 N 0.59483(7) 0.20093(10) 0.55856(7) 0.0211(3) Uani 1 1 d . .
C1 C 0.26262(7) 0.55925(11) 0.50353(8) 0.0126(3) Uani 1 1 d . .
C2 C 0.27800(8) 0.59965(11) 0.57216(7) 0.0139(3) Uani 1 1 d . .
C3 C 0.23715(8) 0.68022(12) 0.58410(8) 0.0158(3) Uani 1 1 d . .
H3 H 0.247012 0.707228 0.630610 0.019 Uiso 1 1 calc R U
C4 C 0.18182(8) 0.72358(11) 0.53036(8) 0.0147(3) Uani 1 1 d . .
C5 C 0.16870(8) 0.68184(11) 0.46311(8) 0.0149(3) Uani 1 1 d . .
H5 H 0.132244 0.710685 0.425496 0.018 Uiso 1 1 calc R U
C6 C 0.20723(8) 0.59876(11) 0.44865(8) 0.0140(3) Uani 1 1 d . .
C7 C 0.33484(8) 0.54830(11) 0.63158(7) 0.0150(3) Uani 1 1 d . .
H7 H 0.373911 0.521748 0.609705 0.018 Uiso 1 1 calc R U
C8 C 0.37403(8) 0.61575(12) 0.69259(8) 0.0157(3) Uani 1 1 d . .
C9 C 0.39918(8) 0.70906(12) 0.67892(8) 0.0184(3) Uani 1 1 d . .
H9 H 0.389009 0.732393 0.631396 0.022 Uiso 1 1 calc R U
C10 C 0.43873(8) 0.76821(13) 0.73352(9) 0.0216(3) Uani 1 1 d . .
H10 H 0.455174 0.831564 0.723149 0.026 Uiso 1 1 calc R U
C11 C 0.45438(9) 0.73527(13) 0.80322(9) 0.0249(4) Uani 1 1 d . .
H11 H 0.481234 0.775859 0.840709 0.030 Uiso 1 1 calc R U
C12 C 0.43052(9) 0.64298(14) 0.81748(9) 0.0258(4) Uani 1 1 d . .
H12 H 0.441541 0.619655 0.865039 0.031 Uiso 1 1 calc R U
C13 C 0.39049(8) 0.58371(13) 0.76293(8) 0.0208(3) Uani 1 1 d . .
H13 H 0.374132 0.520515 0.773725 0.025 Uiso 1 1 calc R U
C14 C 0.29939(8) 0.45946(12) 0.65803(7) 0.0167(3) Uani 1 1 d . .
C15 C 0.33120(9) 0.36679(12) 0.66034(8) 0.0227(4) Uani 1 1 d . .
H15 H 0.374456 0.358081 0.643776 0.027 Uiso 1 1 calc R U
C16 C 0.30019(10) 0.28626(14) 0.68679(9) 0.0297(4) Uani 1 1 d . .
H16 H 0.322234 0.222877 0.687965 0.036 Uiso 1 1 calc R U
C17 C 0.23727(10) 0.29827(14) 0.71140(9) 0.0297(4) Uani 1 1 d . .
H17 H 0.216190 0.243359 0.729541 0.036 Uiso 1 1 calc R U
C18 C 0.20543(10) 0.39061(14) 0.70938(9) 0.0286(4) Uani 1 1 d . .
H18 H 0.162417 0.399274 0.726340 0.034 Uiso 1 1 calc R U
C19 C 0.23595(9) 0.47045(13) 0.68276(8) 0.0223(4) Uani 1 1 d . .
H19 H 0.213454 0.533568 0.681285 0.027 Uiso 1 1 calc R U
C20 C 0.13799(9) 0.81142(12) 0.54817(8) 0.0200(3) Uani 1 1 d . .
C21 C 0.19096(10) 0.89595(14) 0.57997(10) 0.0329(4) Uani 1 1 d . .
H21A H 0.227422 0.872069 0.622075 0.049 Uiso 1 1 calc R U
H21B H 0.162794 0.950485 0.593421 0.049 Uiso 1 1 calc R U
H21C H 0.216399 0.919142 0.544655 0.049 Uiso 1 1 calc R U
C22 C 0.09647(11) 0.77770(16) 0.60282(10) 0.0380(5) Uani 1 1 d . .
H22A H 0.063067 0.723339 0.582950 0.057 Uiso 1 1 calc R U
H22B H 0.067770 0.832998 0.614422 0.057 Uiso 1 1 calc R U
H22C H 0.132049 0.755226 0.645996 0.057 Uiso 1 1 calc R U
C23 C 0.08141(9) 0.85059(13) 0.48319(9) 0.0254(4) Uani 1 1 d . .
H23A H 0.106781 0.872051 0.447370 0.038 Uiso 1 1 calc R U
H23B H 0.055023 0.906674 0.497094 0.038 Uiso 1 1 calc R U
H23C H 0.046090 0.798220 0.463354 0.038 Uiso 1 1 calc R U
C24 C 0.18954(8) 0.55421(12) 0.37440(8) 0.0171(3) Uani 1 1 d . .
H24 H 0.227267 0.501684 0.374934 0.021 Uiso 1 1 calc R U
C25 C 0.11378(9) 0.50431(12) 0.35116(8) 0.0215(4) Uani 1 1 d . .
C26 C 0.05779(9) 0.51553(13) 0.38562(10) 0.0279(4) Uani 1 1 d . .
H26 H 0.066291 0.553677 0.427880 0.033 Uiso 1 1 calc R U
C27 C -0.01128(10) 0.47111(15) 0.35870(12) 0.0399(5) Uani 1 1 d . .
H27 H -0.049503 0.479957 0.382389 0.048 Uiso 1 1 calc R U
C28 C -0.02380(12) 0.41463(16) 0.29795(12) 0.0480(6) Uani 1 1 d . .
H28 H -0.070681 0.384800 0.279524 0.058 Uiso 1 1 calc R U
C29 C 0.03212(13) 0.40156(16) 0.26391(10) 0.0468(6) Uani 1 1 d . .
H29 H 0.023885 0.361821 0.222412 0.056 Uiso 1 1 calc R U
C30 C 0.09984(11) 0.44606(14) 0.29001(9) 0.0331(4) Uani 1 1 d . .
H30 H 0.137721 0.436901 0.265934 0.040 Uiso 1 1 calc R U
C31 C 0.19849(8) 0.63050(12) 0.31917(8) 0.0172(3) Uani 1 1 d . .
C32 C 0.13955(9) 0.68466(12) 0.27953(8) 0.0207(3) Uani 1 1 d . .
H32 H 0.091411 0.673765 0.285859 0.025 Uiso 1 1 calc R U
C33 C 0.14980(9) 0.75443(12) 0.23083(8) 0.0228(4) Uani 1 1 d . .
H33 H 0.108677 0.790713 0.204115 0.027 Uiso 1 1 calc R U
C34 C 0.21899(10) 0.77169(14) 0.22079(9) 0.0282(4) Uani 1 1 d . .
H34 H 0.225884 0.819425 0.187242 0.034 Uiso 1 1 calc R U
C35 C 0.27828(10) 0.71855(17) 0.26022(11) 0.0416(5) Uani 1 1 d . .
H35 H 0.326380 0.730138 0.254001 0.050 Uiso 1 1 calc R U
C36 C 0.26802(10) 0.64833(15) 0.30887(10) 0.0338(5) Uani 1 1 d . .
H36 H 0.309214 0.612030 0.335442 0.041 Uiso 1 1 calc R U
C37 C 0.49006(9) 0.10888(12) 0.57003(8) 0.0209(3) Uani 1 1 d . .
C38 C 0.56843(9) 0.11394(12) 0.57525(8) 0.0209(3) Uani 1 1 d . .
C39 C 0.66651(9) 0.20529(13) 0.56126(10) 0.0281(4) Uani 1 1 d . .
H39 H 0.685744 0.265243 0.547941 0.034 Uiso 1 1 calc R U
C40 C 0.71545(10) 0.12557(14) 0.58287(11) 0.0351(4) Uani 1 1 d . .
H40 H 0.766602 0.132593 0.585396 0.042 Uiso 1 1 calc R U
C41 C 0.68827(10) 0.03864(14) 0.60000(10) 0.0334(4) Uani 1 1 d . .
H41 H 0.720455 -0.015863 0.614667 0.040 Uiso 1 1 calc R U
C42 C 0.61283(10) 0.02925(12) 0.59606(9) 0.0246(4) Uani 1 1 d . .
C43 C 0.57836(11) -0.06088(13) 0.60860(9) 0.0303(4) Uani 1 1 d . .
H43 H 0.607817 -0.118277 0.621755 0.036 Uiso 1 1 calc R U
C44 C 0.50513(11) -0.06621(13) 0.60217(9) 0.0301(4) Uani 1 1 d . .
H44 H 0.483858 -0.127505 0.610170 0.036 Uiso 1 1 calc R U
C45 C 0.45853(10) 0.01880(13) 0.58349(9) 0.0262(4) Uani 1 1 d . .
C46 C 0.38224(10) 0.01840(15) 0.57729(10) 0.0353(5) Uani 1 1 d . .
H46 H 0.358492 -0.040303 0.586620 0.042 Uiso 1 1 calc R U
C47 C 0.34230(11) 0.10221(15) 0.55790(11) 0.0372(5) Uani 1 1 d . .
H47 H 0.290446 0.102268 0.552937 0.045 Uiso 1 1 calc R U
C48 C 0.37850(9) 0.18892(14) 0.54525(10) 0.0296(4) Uani 1 1 d . .
H48 H 0.349899 0.246968 0.531748 0.036 Uiso 1 1 calc R U
N3 N 0.56122(7) 0.43210(10) 0.75150(7) 0.0210(3) Uani 1 1 d . .
O5 O 0.53188(6) 0.33751(8) 0.65243(6) 0.0204(2) Uani 1 1 d . .
C49 C 0.55887(8) 0.41337(12) 0.68436(8) 0.0181(3) Uani 1 1 d . .
H49 H 0.579166 0.461089 0.658844 0.022 Uiso 1 1 calc R U
C50 C 0.60081(11) 0.51769(14) 0.78738(10) 0.0341(4) Uani 1 1 d . .
H50A H 0.629543 0.547851 0.757122 0.051 Uiso 1 1 calc R U
H50B H 0.634193 0.496947 0.832365 0.051 Uiso 1 1 calc R U
H50C H 0.565341 0.565887 0.796807 0.051 Uiso 1 1 calc R U
C51 C 0.52721(10) 0.36599(15) 0.79294(9) 0.0304(4) Uani 1 1 d . .
H51A H 0.487995 0.327992 0.760973 0.046 Uiso 1 1 calc R U
H51B H 0.506087 0.404702 0.825606 0.046 Uiso 1 1 calc R U
H51C H 0.564610 0.320688 0.820176 0.046 Uiso 1 1 calc R U
N4 N 0.16030(9) 0.24015(12) 0.47960(8) 0.0332(4) Uani 1 1 d . .
O7 O 0.15538(10) 0.07607(12) 0.45243(9) 0.0601(5) Uani 1 1 d . .
C52 C 0.14117(12) 0.14635(17) 0.48720(11) 0.0448(5) Uani 1 1 d . .
H52 H 0.114694 0.132826 0.521925 0.054 Uiso 1 1 calc R U
C53 C 0.19808(12) 0.26552(16) 0.42557(11) 0.0413(5) Uani 1 1 d . .
H53A H 0.217927 0.205479 0.409151 0.062 Uiso 1 1 calc R U
H53B H 0.238653 0.311170 0.445478 0.062 Uiso 1 1 calc R U
H53C H 0.163246 0.297104 0.385489 0.062 Uiso 1 1 calc R U
C54 C 0.14070(16) 0.32027(19) 0.52046(12) 0.0581(7) Uani 1 1 d . .
H54A H 0.118442 0.293433 0.557058 0.087 Uiso 1 1 calc R U
H54B H 0.105201 0.363839 0.488950 0.087 Uiso 1 1 calc R U
H54C H 0.185155 0.357856 0.543083 0.087 Uiso 1 1 calc R U
O6 O 0.48749(6) 0.31149(8) 0.42961(6) 0.0211(2) Uani 1 1 d D .
H6O H 0.4419(9) 0.3454(17) 0.4166(13) 0.066(8) Uiso 1 1 d D .
H6P H 0.5217(10) 0.3496(17) 0.4162(13) 0.065(8) Uiso 1 1 d D .

loop_
_atom_site_aniso_label
_atom_site_aniso_U_11
_atom_site_aniso_U_22
_atom_site_aniso_U_33
_atom_site_aniso_U_23
_atom_site_aniso_U_13
_atom_site_aniso_U_12
Mg1 0.0145(2) 0.0118(3) 0.0152(2) 0.0021(2) 0.00231(19) 0.00184(19)
P1 0.01164(17) 0.0129(2) 0.01162(18) 0.00058(15) 0.00222(14) 0.00109(14)
O1 0.0122(5) 0.0129(5) 0.0153(5) 0.0008(4) 0.0032(4) 0.0008(4)
O2 0.0153(5) 0.0196(6) 0.0140(5) 0.0023(4) 0.0032(4) 0.0047(4)
O3 0.0174(5) 0.0193(6) 0.0143(5) -0.0016(4) 0.0027(4) 0.0025(4)
O4 0.0149(5) 0.0145(6) 0.0224(6) 0.0008(4) 0.0069(4) 0.0010(4)
N1 0.0235(7) 0.0232(8) 0.0193(7) -0.0018(6) 0.0038(6) -0.0033(6)
N2 0.0260(7) 0.0143(7) 0.0221(7) 0.0029(6) 0.0046(6) 0.0002(6)
C1 0.0106(6) 0.0126(7) 0.0154(7) 0.0006(6) 0.0045(5) -0.0009(6)
C2 0.0112(6) 0.0177(8) 0.0129(7) 0.0025(6) 0.0034(5) -0.0008(6)
C3 0.0158(7) 0.0200(8) 0.0116(7) -0.0006(6) 0.0038(6) -0.0007(6)
C4 0.0130(7) 0.0154(8) 0.0170(7) 0.0020(6) 0.0060(6) -0.0004(6)
C5 0.0122(7) 0.0175(8) 0.0142(7) 0.0028(6) 0.0020(6) 0.0006(6)
C6 0.0130(7) 0.0158(8) 0.0133(7) 0.0009(6) 0.0036(6) -0.0017(6)
C7 0.0134(7) 0.0195(8) 0.0117(7) 0.0004(6) 0.0025(6) 0.0008(6)
C8 0.0106(7) 0.0218(8) 0.0144(7) -0.0005(6) 0.0027(6) 0.0024(6)
C9 0.0146(7) 0.0239(9) 0.0169(7) 0.0002(7) 0.0044(6) 0.0016(6)
C10 0.0152(7) 0.0232(9) 0.0266(9) -0.0019(7) 0.0057(6) -0.0017(6)
C11 0.0183(8) 0.0319(10) 0.0216(8) -0.0100(7) -0.0001(6) -0.0030(7)
C12 0.0246(8) 0.0346(10) 0.0151(8) -0.0001(7) -0.0004(6) -0.0009(7)
C13 0.0198(8) 0.0238(9) 0.0171(8) 0.0016(7) 0.0013(6) -0.0007(7)
C14 0.0178(7) 0.0210(8) 0.0088(7) 0.0009(6) -0.0011(6) -0.0015(6)
C15 0.0246(8) 0.0234(9) 0.0190(8) 0.0034(7) 0.0035(7) 0.0026(7)
C16 0.0384(10) 0.0211(9) 0.0265(9) 0.0066(7) 0.0026(8) 0.0020(8)
C17 0.0345(10) 0.0299(10) 0.0225(9) 0.0087(8) 0.0033(7) -0.0106(8)
C18 0.0253(8) 0.0380(11) 0.0231(9) 0.0042(8) 0.0074(7) -0.0069(8)
C19 0.0212(8) 0.0256(9) 0.0203(8) 0.0015(7) 0.0057(6) -0.0002(7)
C20 0.0210(8) 0.0211(9) 0.0185(8) -0.0008(7) 0.0063(6) 0.0051(7)
C21 0.0377(10) 0.0237(10) 0.0306(10) -0.0078(8) -0.0040(8) 0.0069(8)
C22 0.0377(10) 0.0491(13) 0.0350(10) 0.0087(9) 0.0235(9) 0.0196(10)
C23 0.0236(8) 0.0255(9) 0.0258(9) -0.0015(7) 0.0035(7) 0.0101(7)
C24 0.0178(7) 0.0180(8) 0.0139(7) -0.0003(6) 0.0007(6) 0.0051(6)
C25 0.0267(8) 0.0158(8) 0.0170(8) 0.0044(6) -0.0040(7) -0.0005(7)
C26 0.0247(8) 0.0236(9) 0.0318(10) 0.0007(8) 0.0002(7) -0.0032(7)
C27 0.0264(9) 0.0356(12) 0.0517(13) 0.0090(10) -0.0012(9) -0.0091(8)
C28 0.0456(12) 0.0407(13) 0.0428(12) 0.0114(10) -0.0167(10) -0.0240(10)
C29 0.0712(15) 0.0364(12) 0.0217(10) 0.0030(9) -0.0092(10) -0.0267(11)
C30 0.0502(12) 0.0261(10) 0.0186(9) 0.0017(8) 0.0002(8) -0.0093(9)
C31 0.0202(7) 0.0202(8) 0.0111(7) -0.0011(6) 0.0034(6) 0.0045(6)
C32 0.0177(7) 0.0242(9) 0.0187(8) 0.0009(7) 0.0014(6) 0.0024(6)
C33 0.0246(8) 0.0229(9) 0.0172(8) 0.0012(7) -0.0017(6) 0.0059(7)
C34 0.0331(9) 0.0331(10) 0.0193(8) 0.0085(7) 0.0085(7) 0.0058(8)
C35 0.0269(9) 0.0627(15) 0.0407(11) 0.0272(11) 0.0189(9) 0.0130(9)
C36 0.0236(9) 0.0509(12) 0.0287(10) 0.0199(9) 0.0099(7) 0.0167(8)
C37 0.0270(8) 0.0190(9) 0.0172(8) -0.0009(7) 0.0066(6) -0.0012(7)
C38 0.0260(8) 0.0200(9) 0.0170(8) 0.0008(6) 0.0061(6) 0.0013(7)
C39 0.0253(9) 0.0236(9) 0.0358(10) 0.0055(8) 0.0087(8) 0.0047(7)
C40 0.0297(9) 0.0293(11) 0.0469(12) 0.0064(9) 0.0106(9) 0.0071(8)
C41 0.0332(10) 0.0279(10) 0.0386(11) 0.0052(8) 0.0084(8) 0.0123(8)
C42 0.0347(9) 0.0187(9) 0.0220(8) 0.0022(7) 0.0100(7) 0.0044(7)
C43 0.0462(11) 0.0199(9) 0.0262(9) 0.0044(7) 0.0115(8) 0.0063(8)
C44 0.0497(11) 0.0177(9) 0.0258(9) 0.0015(7) 0.0150(8) -0.0064(8)
C45 0.0344(9) 0.0236(9) 0.0211(8) -0.0026(7) 0.0082(7) -0.0060(8)
C46 0.0351(10) 0.0342(11) 0.0391(11) -0.0047(9) 0.0141(9) -0.0162(9)
C47 0.0291(9) 0.0365(12) 0.0488(12) -0.0077(9) 0.0147(9) -0.0108(9)
C48 0.0243(9) 0.0307(10) 0.0335(10) -0.0032(8) 0.0066(7) 0.0000(7)
N3 0.0231(7) 0.0226(8) 0.0183(7) 0.0026(6) 0.0071(5) -0.0018(6)
O5 0.0187(5) 0.0232(6) 0.0176(5) 0.0042(5) 0.0014(4) 0.0012(5)
C49 0.0144(7) 0.0207(9) 0.0196(8) 0.0055(7) 0.0052(6) 0.0044(6)
C50 0.0420(11) 0.0292(10) 0.0318(10) -0.0051(8) 0.0106(8) -0.0063(9)
C51 0.0341(10) 0.0372(11) 0.0225(9) 0.0064(8) 0.0119(7) -0.0052(8)
N4 0.0428(9) 0.0289(9) 0.0234(8) 0.0031(7) 0.0000(7) -0.0035(7)
O7 0.0933(13) 0.0338(9) 0.0430(9) 0.0051(8) -0.0017(9) -0.0191(9)
C52 0.0532(13) 0.0440(14) 0.0310(11) 0.0105(10) -0.0015(9) -0.0147(11)
C53 0.0494(12) 0.0360(12) 0.0347(11) 0.0067(9) 0.0034(9) -0.0081(10)
C54 0.0792(17) 0.0561(16) 0.0344(12) -0.0032(11) 0.0057(12) 0.0177(13)
O6 0.0212(6) 0.0215(6) 0.0207(6) -0.0021(5) 0.0055(5) 0.0051(5)

loop_
_atom_type_symbol
_atom_type_description
_atom_type_scat_dispersion_real
_atom_type_scat_dispersion_imag
_atom_type_scat_source
C C 0.0033 0.0016 'International Tables Vol C Tables 4.2.6.8 and 6.1.1.4'
H H 0.0000 0.0000 'International Tables Vol C Tables 4.2.6.8 and 6.1.1.4'
Mg Mg 0.0486 0.0363 'International Tables Vol C Tables 4.2.6.8 and 6.1.1.4'
N N 0.0061 0.0033 'International Tables Vol C Tables 4.2.6.8 and 6.1.1.4'
O O 0.0106 0.0060 'International Tables Vol C Tables 4.2.6.8 and 6.1.1.4'
P P 0.1023 0.0942 'International Tables Vol C Tables 4.2.6.8 and 6.1.1.4'

loop_
_geom_angle_atom_site_label_1
_geom_angle_atom_site_label_2
_geom_angle_atom_site_label_3
_geom_angle
_geom_angle_site_symmetry_1
_geom_angle_site_symmetry_3
O2 Mg1 O4 103.24(5) . 3_666
O2 Mg1 O5 87.49(5) . .
O4 Mg1 O5 98.18(5) 3_666 .
O2 Mg1 O6 89.83(5) . .
O4 Mg1 O6 88.35(5) 3_666 .
O5 Mg1 O6 173.35(5) . .
O2 Mg1 N1 96.20(5) . .
O4 Mg1 N1 160.45(5) 3_666 .
O5 Mg1 N1 84.61(5) . .
O6 Mg1 N1 89.64(5) . .
O2 Mg1 N2 169.31(5) . .
O4 Mg1 N2 87.20(5) 3_666 .
O5 Mg1 N2 88.73(5) . .
O6 Mg1 N2 92.83(5) . .
N1 Mg1 N2 73.48(5) . .
O3 P1 O4 114.54(6) . .
O3 P1 O2 112.84(6) . .
O4 P1 O2 113.63(6) . .
O3 P1 O1 104.79(6) . .
O4 P1 O1 105.34(6) . .
O2 P1 O1 104.41(6) . .
C1 O1 P1 123.92(9) . .
P1 O2 Mg1 134.42(7) . .
P1 O4 Mg1 139.45(6) . 3_666
C48 N1 C37 117.76(15) . .
C48 N1 Mg1 126.79(12) . .
C37 N1 Mg1 115.28(10) . .
C39 N2 C38 117.10(14) . .
C39 N2 Mg1 126.35(11) . .
C38 N2 Mg1 116.09(10) . .
O1 C1 C6 119.76(13) . .
O1 C1 C2 119.19(12) . .
C6 C1 C2 120.94(13) . .
C3 C2 C1 118.45(13) . .
C3 C2 C7 122.70(13) . .
C1 C2 C7 118.68(13) . .
C2 C3 C4 122.68(14) . .
C2 C3 H3 118.7 . .
C4 C3 H3 118.7 . .
C5 C4 C3 117.05(14) . .
C5 C4 C20 123.39(13) . .
C3 C4 C20 119.54(13) . .
C4 C5 C6 122.49(13) . .
C4 C5 H5 118.8 . .
C6 C5 H5 118.8 . .
C1 C6 C5 118.34(13) . .
C1 C6 C24 121.13(13) . .
C5 C6 C24 120.51(13) . .
C14 C7 C2 109.63(12) . .
C14 C7 C8 111.94(12) . .
C2 C7 C8 114.96(13) . .
C14 C7 H7 106.6 . .
C2 C7 H7 106.6 . .
C8 C7 H7 106.6 . .
C13 C8 C9 117.78(14) . .
C13 C8 C7 121.34(14) . .
C9 C8 C7 120.72(13) . .
C10 C9 C8 121.15(15) . .
C10 C9 H9 119.4 . .
C8 C9 H9 119.4 . .
C9 C10 C11 120.27(16) . .
C9 C10 H10 119.9 . .
C11 C10 H10 119.9 . .
C12 C11 C10 119.25(15) . .
C12 C11 H11 120.4 . .
C10 C11 H11 120.4 . .
C11 C12 C13 120.63(15) . .
C11 C12 H12 119.7 . .
C13 C12 H12 119.7 . .
C12 C13 C8 120.91(16) . .
C12 C13 H13 119.5 . .
C8 C13 H13 119.5 . .
C15 C14 C19 118.74(15) . .
C15 C14 C7 120.46(14) . .
C19 C14 C7 120.76(14) . .
C14 C15 C16 120.44(16) . .
C14 C15 H15 119.8 . .
C16 C15 H15 119.8 . .
C17 C16 C15 120.23(17) . .
C17 C16 H16 119.9 . .
C15 C16 H16 119.9 . .
C18 C17 C16 119.56(16) . .
C18 C17 H17 120.2 . .
C16 C17 H17 120.2 . .
C17 C18 C19 120.23(16) . .
C17 C18 H18 119.9 . .
C19 C18 H18 119.9 . .
C18 C19 C14 120.81(16) . .
C18 C19 H19 119.6 . .
C14 C19 H19 119.6 . .
C23 C20 C4 112.44(13) . .
C23 C20 C22 108.13(14) . .
C4 C20 C22 108.52(14) . .
C23 C20 C21 108.49(14) . .
C4 C20 C21 109.98(13) . .
C22 C20 C21 109.23(15) . .
C20 C21 H21A 109.5 . .
C20 C21 H21B 109.5 . .
H21A C21 H21B 109.5 . .
C20 C21 H21C 109.5 . .
H21A C21 H21C 109.5 . .
H21B C21 H21C 109.5 . .
C20 C22 H22A 109.5 . .
C20 C22 H22B 109.5 . .
H22A C22 H22B 109.5 . .
C20 C22 H22C 109.5 . .
H22A C22 H22C 109.5 . .
H22B C22 H22C 109.5 . .
C20 C23 H23A 109.5 . .
C20 C23 H23B 109.5 . .
H23A C23 H23B 109.5 . .
C20 C23 H23C 109.5 . .
H23A C23 H23C 109.5 . .
H23B C23 H23C 109.5 . .
C6 C24 C31 111.25(13) . .
C6 C24 C25 114.80(13) . .
C31 C24 C25 110.28(12) . .
C6 C24 H24 106.7 . .
C31 C24 H24 106.7 . .
C25 C24 H24 106.7 . .
C26 C25 C30 118.14(16) . .
C26 C25 C24 124.32(15) . .
C30 C25 C24 117.51(16) . .
C25 C26 C27 120.62(18) . .
C25 C26 H26 119.7 . .
C27 C26 H26 119.7 . .
C28 C27 C26 120.1(2) . .
C28 C27 H27 120.0 . .
C26 C27 H27 120.0 . .
C27 C28 C29 119.72(18) . .
C27 C28 H28 120.1 . .
C29 C28 H28 120.1 . .
C30 C29 C28 120.2(2) . .
C30 C29 H29 119.9 . .
C28 C29 H29 119.9 . .
C29 C30 C25 121.2(2) . .
C29 C30 H30 119.4 . .
C25 C30 H30 119.4 . .
C36 C31 C32 118.13(15) . .
C36 C31 C24 119.41(14) . .
C32 C31 C24 122.45(14) . .
C33 C32 C31 120.96(15) . .
C33 C32 H32 119.5 . .
C31 C32 H32 119.5 . .
C34 C33 C32 120.62(15) . .
C34 C33 H33 119.7 . .
C32 C33 H33 119.7 . .
C33 C34 C35 119.00(16) . .
C33 C34 H34 120.5 . .
C35 C34 H34 120.5 . .
C34 C35 C36 120.42(17) . .
C34 C35 H35 119.8 . .
C36 C35 H35 119.8 . .
C31 C36 C35 120.86(16) . .
C31 C36 H36 119.6 . .
C35 C36 H36 119.6 . .
N1 C37 C45 123.10(15) . .
N1 C37 C38 117.38(14) . .
C45 C37 C38 119.52(15) . .
N2 C38 C42 123.61(15) . .
N2 C38 C37 116.78(14) . .
C42 C38 C37 119.60(15) . .
N2 C39 C40 123.40(17) . .
N2 C39 H39 118.3 . .
C40 C39 H39 118.3 . .
C41 C40 C39 118.86(17) . .
C41 C40 H40 120.6 . .
C39 C40 H40 120.6 . .
C40 C41 C42 120.02(17) . .
C40 C41 H41 120.0 . .
C42 C41 H41 120.0 . .
C41 C42 C38 116.96(16) . .
C41 C42 C43 124.04(16) . .
C38 C42 C43 118.94(16) . .
C44 C43 C42 121.46(17) . .
C44 C43 H43 119.3 . .
C42 C43 H43 119.3 . .
C43 C44 C45 121.33(16) . .
C43 C44 H44 119.3 . .
C45 C44 H44 119.3 . .
C46 C45 C37 116.88(17) . .
C46 C45 C44 124.01(17) . .
C37 C45 C44 119.10(16) . .
C47 C46 C45 119.83(17) . .
C47 C46 H46 120.1 . .
C45 C46 H46 120.1 . .
C46 C47 C48 119.37(17) . .
C46 C47 H47 120.3 . .
C48 C47 H47 120.3 . .
N1 C48 C47 123.05(18) . .
N1 C48 H48 118.5 . .
C47 C48 H48 118.5 . .
C49 N3 C51 121.29(14) . .
C49 N3 C50 120.94(14) . .
C51 N3 C50 117.72(14) . .
C49 O5 Mg1 119.81(10) . .
O5 C49 N3 124.26(15) . .
O5 C49 H49 117.9 . .
N3 C49 H49 117.9 . .
N3 C50 H50A 109.5 . .
N3 C50 H50B 109.5 . .
H50A C50 H50B 109.5 . .
N3 C50 H50C 109.5 . .
H50A C50 H50C 109.5 . .
H50B C50 H50C 109.5 . .
N3 C51 H51A 109.5 . .
N3 C51 H51B 109.5 . .
H51A C51 H51B 109.5 . .
N3 C51 H51C 109.5 . .
H51A C51 H51C 109.5 . .
H51B C51 H51C 109.5 . .
C52 N4 C54 122.7(2) . .
C52 N4 C53 119.90(18) . .
C54 N4 C53 117.28(18) . .
O7 C52 N4 124.8(2) . .
O7 C52 H52 117.6 . .
N4 C52 H52 117.6 . .
N4 C53 H53A 109.5 . .
N4 C53 H53B 109.5 . .
H53A C53 H53B 109.5 . .
N4 C53 H53C 109.5 . .
H53A C53 H53C 109.5 . .
H53B C53 H53C 109.5 . .
N4 C54 H54A 109.5 . .
N4 C54 H54B 109.5 . .
H54A C54 H54B 109.5 . .
N4 C54 H54C 109.5 . .
H54A C54 H54C 109.5 . .
H54B C54 H54C 109.5 . .
Mg1 O6 H6O 101.4(15) . .
Mg1 O6 H6P 102.7(16) . .
H6O O6 H6P 107.4(18) . .

loop_
_geom_bond_atom_site_label_1
_geom_bond_atom_site_label_2
_geom_bond_distance
_geom_bond_site_symmetry_2
Mg1 O2 2.0050(11) .
Mg1 O4 2.0082(11) 3_666
Mg1 O5 2.0960(12) .
Mg1 O6 2.1294(12) .
Mg1 N1 2.2402(15) .
Mg1 N2 2.2432(14) .
P1 O3 1.5073(11) .
P1 O4 1.5112(11) .
P1 O2 1.5125(10) .
P1 O1 1.6541(10) .
O1 C1 1.3817(18) .
N1 C48 1.310(2) .
N1 C37 1.368(2) .
N2 C39 1.329(2) .
N2 C38 1.348(2) .
C1 C6 1.394(2) .
C1 C2 1.404(2) .
C2 C3 1.385(2) .
C2 C7 1.528(2) .
C3 C4 1.402(2) .
C3 H3 0.9500 .
C4 C5 1.389(2) .
C4 C20 1.533(2) .
C5 C6 1.402(2) .
C5 H5 0.9500 .
C6 C24 1.523(2) .
C7 C14 1.524(2) .
C7 C8 1.531(2) .
C7 H7 1.0000 .
C8 C13 1.394(2) .
C8 C9 1.397(2) .
C9 C10 1.387(2) .
C9 H9 0.9500 .
C10 C11 1.387(2) .
C10 H10 0.9500 .
C11 C12 1.379(3) .
C11 H11 0.9500 .
C12 C13 1.390(2) .
C12 H12 0.9500 .
C13 H13 0.9500 .
C14 C15 1.385(2) .
C14 C19 1.395(2) .
C15 C16 1.393(2) .
C15 H15 0.9500 .
C16 C17 1.386(3) .
C16 H16 0.9500 .
C17 C18 1.381(3) .
C17 H17 0.9500 .
C18 C19 1.382(2) .
C18 H18 0.9500 .
C19 H19 0.9500 .
C20 C23 1.526(2) .
C20 C22 1.535(2) .
C20 C21 1.538(2) .
C21 H21A 0.9800 .
C21 H21B 0.9800 .
C21 H21C 0.9800 .
C22 H22A 0.9800 .
C22 H22B 0.9800 .
C22 H22C 0.9800 .
C23 H23A 0.9800 .
C23 H23B 0.9800 .
C23 H23C 0.9800 .
C24 C31 1.529(2) .
C24 C25 1.532(2) .
C24 H24 1.0000 .
C25 C26 1.386(3) .
C25 C30 1.396(2) .
C26 C27 1.402(2) .
C26 H26 0.9500 .
C27 C28 1.378(3) .
C27 H27 0.9500 .
C28 C29 1.382(3) .
C28 H28 0.9500 .
C29 C30 1.379(3) .
C29 H29 0.9500 .
C30 H30 0.9500 .
C31 C36 1.385(2) .
C31 C32 1.386(2) .
C32 C33 1.385(2) .
C32 H32 0.9500 .
C33 C34 1.376(2) .
C33 H33 0.9500 .
C34 C35 1.382(2) .
C34 H34 0.9500 .
C35 C36 1.389(3) .
C35 H35 0.9500 .
C36 H36 0.9500 .
C37 C45 1.408(2) .
C37 C38 1.445(2) .
C38 C42 1.414(2) .
C39 C40 1.410(2) .
C39 H39 0.9500 .
C40 C41 1.356(3) .
C40 H40 0.9500 .
C41 C42 1.399(3) .
C41 H41 0.9500 .
C42 C43 1.430(3) .
C43 C44 1.345(3) .
C43 H43 0.9500 .
C44 C45 1.435(3) .
C44 H44 0.9500 .
C45 C46 1.401(3) .
C46 C47 1.359(3) .
C46 H46 0.9500 .
C47 C48 1.408(3) .
C47 H47 0.9500 .
C48 H48 0.9500 .
N3 C49 1.320(2) .
N3 C51 1.454(2) .
N3 C50 1.456(2) .
O5 C49 1.2405(19) .
C49 H49 0.9500 .
C50 H50A 0.9800 .
C50 H50B 0.9800 .
C50 H50C 0.9800 .
C51 H51A 0.9800 .
C51 H51B 0.9800 .
C51 H51C 0.9800 .
N4 C52 1.338(3) .
N4 C54 1.446(3) .
N4 C53 1.447(3) .
O7 C52 1.235(3) .
C52 H52 0.9500 .
C53 H53A 0.9800 .
C53 H53B 0.9800 .
C53 H53C 0.9800 .
C54 H54A 0.9800 .
C54 H54B 0.9800 .
C54 H54C 0.9800 .
O6 H6O 0.946(15) .
O6 H6P 0.910(16) .

loop_
_geom_hbond_atom_site_label_D
_geom_hbond_atom_site_label_H
_geom_hbond_atom_site_label_A
_geom_hbond_distance_DH
_geom_hbond_distance_HA
_geom_hbond_distance_DA
_geom_hbond_angle_DHA
_geom_hbond_site_symmetry_A
C39 H39 O4 0.95 2.54 3.079(2) 116.1 3_666
C49 H49 O3 0.95 2.34 3.2908(19) 179.3 3_666
C49 H49 O4 0.95 2.66 3.2298(19) 119.4 3_666
C50 H50B O7 0.98 2.47 3.364(3) 150.8 4_666
C53 H53B O1 0.98 2.56 3.487(2) 157.1 .
O6 H6O O3 0.946(15) 1.674(16) 2.6098(15) 170(2) .
